data_2213356
loop_
_publ_author_name
'Yathirajan, H. S.'
'Bindya, S.'
'Sarojini, B. K.'
'Narayana, B.'
'Bolte, Michael'

_publ_section_title
;
 Ethyl 6-methoxy-2-naphthoate
;
_journal_coeditor_code HB2368
_journal_issue 5
_journal_name_full 'Acta Crystallographica Section E'
_journal_page_first o2350
_journal_page_last o2350
_journal_paper_doi 10.1107/S1600536807017977
_journal_volume 63
_journal_year 2007
_chemical_formula_iupac 'C14 H14 O3'
_chemical_formula_moiety 'C14 H14 O3'
_chemical_formula_sum 'C14 H14 O3'
_chemical_formula_weight 230.25
_chemical_name_systematic
;
Ethyl 6-methoxy-2-naphthoate
;
_space_group_IT_number 61
_symmetry_cell_setting orthorhombic
_symmetry_space_group_name_Hall '-P 2ac 2ab'
_symmetry_space_group_name_H-M 'P b c a'
_atom_sites_solution_hydrogens geom
_atom_sites_solution_primary direct
_atom_sites_solution_secondary difmap
_audit_creation_method SHELXL-97
_cell_angle_alpha 90.00
_cell_angle_beta 90.00
_cell_angle_gamma 90.00
_cell_formula_units_Z 8
_cell_length_a 14.7132(9)
_cell_length_b 6.1977(4)
_cell_length_c 25.362(2)
_cell_measurement_reflns_used 12140
_cell_measurement_temperature 173(2)
_cell_measurement_theta_max 26.2
_cell_measurement_theta_min 2.8
_cell_volume 2312.7(3)
_computing_cell_refinement X-AREA
_computing_data_collection 'X-AREA (Stoe & Cie, 2001)'
_computing_data_reduction X-AREA
_computing_molecular_graphics 'PLATON (Spek, 2003)'
_computing_publication_material SHELXL97
_computing_structure_refinement 'SHELXL97 (Sheldrick, 1997)'
_computing_structure_solution 'SHELXS97 (Sheldrick, 1997)'
_diffrn_ambient_temperature 173(2)
_diffrn_measured_fraction_theta_full 0.999
_diffrn_measured_fraction_theta_max 0.992
_diffrn_measurement_device_type 'Stoe IPDSII two-circle'
_diffrn_measurement_method \w
_diffrn_radiation_monochromator graphite
_diffrn_radiation_source 'fine-focus sealed tube'
_diffrn_radiation_type MoK\a
_diffrn_radiation_wavelength 0.71073
_diffrn_reflns_av_R_equivalents 0.0796
_diffrn_reflns_av_sigmaI/netI 0.0393
_diffrn_reflns_limit_h_max 18
_diffrn_reflns_limit_h_min -18
_diffrn_reflns_limit_k_max 7
_diffrn_reflns_limit_k_min -7
_diffrn_reflns_limit_l_max 27
_diffrn_reflns_limit_l_min -31
_diffrn_reflns_number 16684
_diffrn_reflns_theta_full 25.00
_diffrn_reflns_theta_max 26.00
_diffrn_reflns_theta_min 2.77
_diffrn_standards_number 0
_exptl_absorpt_coefficient_mu 0.092
_exptl_absorpt_correction_type none
_exptl_crystal_colour colourless
_exptl_crystal_density_diffrn 1.323
_exptl_crystal_density_method 'not measured'
_exptl_crystal_description plate
_exptl_crystal_F_000 976
_exptl_crystal_size_max 0.23
_exptl_crystal_size_mid 0.22
_exptl_crystal_size_min 0.08
_refine_diff_density_max 0.237
_refine_diff_density_min -0.171
_refine_ls_extinction_coef 0.013(2)
_refine_ls_extinction_expression Fc^*^=kFc[1+0.001xFc^2^\l^3^/sin(2\q)]^-1/4^
_refine_ls_extinction_method SHELXL97
_refine_ls_goodness_of_fit_ref 1.010
_refine_ls_hydrogen_treatment constr
_refine_ls_matrix_type full
_refine_ls_number_parameters 157
_refine_ls_number_reflns 2256
_refine_ls_number_restraints 0
_refine_ls_restrained_S_all 1.010
_refine_ls_R_factor_all 0.0533
_refine_ls_R_factor_gt 0.0388
_refine_ls_shift/su_max 0.000
_refine_ls_shift/su_mean 0.000
_refine_ls_structure_factor_coef Fsqd
_refine_ls_weighting_details 'calc w=1/[\s^2^(Fo^2^)+(0.0673P)^2^] where P=(Fo^2^+2Fc^2^)/3'
_refine_ls_weighting_scheme calc
_refine_ls_wR_factor_gt 0.0970
_refine_ls_wR_factor_ref 0.1027
_reflns_number_gt 1767
_reflns_number_total 2256
_reflns_threshold_expression I>2\s(I)
_cod_data_source_file hb2368.cif
_cod_data_source_block I
_cod_database_code 2213356
_cod_database_fobs_code 2213356

loop_
_symmetry_equiv_pos_as_xyz
'x, y, z'
'-x+1/2, -y, z+1/2'
'-x, y+1/2, -z+1/2'
'x+1/2, -y+1/2, -z'
'-x, -y, -z'
'x-1/2, y, -z-1/2'
'x, -y-1/2, z-1/2'
'-x-1/2, y-1/2, z'

loop_
_atom_site_type_symbol
_atom_site_label
_atom_site_fract_x
_atom_site_fract_y
_atom_site_fract_z
_atom_site_U_iso_or_equiv
_atom_site_adp_type
_atom_site_calc_flag
_atom_site_refinement_flags
_atom_site_occupancy
O O1 0.36698(6) 0.29857(16) 0.09601(4) 0.0312(3) Uani d . 1
O O2 0.39644(8) 0.39529(18) 0.43943(4) 0.0477(3) Uani d . 1
O O3 0.41704(7) 0.72652(16) 0.40506(4) 0.0347(3) Uani d . 1
C C1 0.37321(8) 0.3496(2) 0.14820(5) 0.0249(3) Uani d . 1
C C2 0.34544(7) 0.2212(2) 0.18942(5) 0.0236(3) Uani d . 1
H H2 0.3187 0.0844 0.1827 0.028 Uiso calc R 1
C C3 0.35702(7) 0.2947(2) 0.24217(5) 0.0222(3) Uani d . 1
C C4 0.33292(8) 0.1654(2) 0.28634(5) 0.0254(3) Uani d . 1
H H4 0.3067 0.0273 0.2808 0.031 Uiso calc R 1
C C5 0.34697(8) 0.2369(2) 0.33686(5) 0.0268(3) Uani d . 1
H H5 0.3317 0.1466 0.3658 0.032 Uiso calc R 1
C C6 0.38419(8) 0.4450(2) 0.34625(5) 0.0260(3) Uani d . 1
C C7 0.40703(7) 0.5744(2) 0.30413(5) 0.0242(3) Uani d . 1
H H7 0.4312 0.7141 0.3104 0.029 Uiso calc R 1
C C8 0.39510(7) 0.5030(2) 0.25179(5) 0.0224(3) Uani d . 1
C C9 0.42163(8) 0.6307(2) 0.20785(5) 0.0270(3) Uani d . 1
H H9 0.4464 0.7703 0.2135 0.032 Uiso calc R 1
C C10 0.41193(8) 0.5553(2) 0.15761(5) 0.0279(3) Uani d . 1
H H10 0.4313 0.6414 0.1287 0.033 Uiso calc R 1
C C11 0.34036(11) 0.0852(3) 0.08202(6) 0.0402(4) Uani d . 1
H H11A 0.3807 -0.0189 0.0993 0.060 Uiso calc R 1
H H11B 0.3444 0.0676 0.0437 0.060 Uiso calc R 1
H H11C 0.2776 0.0600 0.0934 0.060 Uiso calc R 1
C C12 0.39926(8) 0.5145(2) 0.40172(5) 0.0293(3) Uani d . 1
C C13 0.43231(10) 0.8154(3) 0.45740(6) 0.0374(4) Uani d . 1
H H13A 0.4711 0.9455 0.4547 0.045 Uiso calc R 1
H H13B 0.4647 0.7080 0.4794 0.045 Uiso calc R 1
C C14 0.34401(10) 0.8739(3) 0.48323(6) 0.0396(4) Uani d . 1
H H14A 0.3104 0.9738 0.4605 0.059 Uiso calc R 1
H H14B 0.3561 0.9431 0.5173 0.059 Uiso calc R 1
H H14C 0.3079 0.7431 0.4888 0.059 Uiso calc R 1

loop_
_atom_site_aniso_label
_atom_site_aniso_U_11
_atom_site_aniso_U_22
_atom_site_aniso_U_33
_atom_site_aniso_U_12
_atom_site_aniso_U_13
_atom_site_aniso_U_23
O1 0.0391(5) 0.0326(6) 0.0220(5) -0.0022(4) -0.0029(4) 0.0000(4)
O2 0.0764(8) 0.0391(6) 0.0276(6) 0.0000(5) -0.0048(5) 0.0013(5)
O3 0.0443(6) 0.0352(6) 0.0247(5) -0.0072(4) 0.0025(4) -0.0087(4)
C1 0.0245(6) 0.0281(7) 0.0221(7) 0.0031(5) -0.0026(5) 0.0001(5)
C2 0.0234(5) 0.0214(6) 0.0260(7) -0.0012(5) -0.0025(5) -0.0003(5)
C3 0.0183(5) 0.0223(7) 0.0259(7) 0.0015(5) -0.0013(4) 0.0003(5)
C4 0.0259(6) 0.0230(7) 0.0274(7) -0.0031(5) -0.0004(5) 0.0006(5)
C5 0.0292(6) 0.0266(7) 0.0245(7) -0.0007(5) 0.0013(5) 0.0036(5)
C6 0.0232(6) 0.0295(7) 0.0251(7) 0.0034(5) 0.0001(5) -0.0028(5)
C7 0.0226(6) 0.0212(6) 0.0290(7) 0.0004(5) -0.0009(5) -0.0019(5)
C8 0.0189(5) 0.0215(7) 0.0267(7) 0.0013(5) -0.0008(4) -0.0003(5)
C9 0.0277(6) 0.0219(6) 0.0313(8) -0.0026(5) -0.0007(5) 0.0024(5)
C10 0.0305(6) 0.0267(7) 0.0264(7) -0.0010(5) 0.0010(5) 0.0058(5)
C11 0.0552(9) 0.0368(9) 0.0284(8) -0.0070(7) -0.0050(6) -0.0053(6)
C12 0.0288(6) 0.0321(7) 0.0269(7) 0.0018(5) 0.0013(5) -0.0022(6)
C13 0.0407(7) 0.0443(9) 0.0271(8) -0.0090(6) 0.0003(6) -0.0123(6)
C14 0.0456(8) 0.0403(9) 0.0329(8) -0.0011(7) 0.0040(6) -0.0076(7)

loop_
_atom_type_symbol
_atom_type_description
_atom_type_scat_dispersion_real
_atom_type_scat_dispersion_imag
_atom_type_scat_source
C C 0.0033 0.0016 'International Tables Vol C Tables 4.2.6.8 and 6.1.1.4'
H H 0.0000 0.0000 'International Tables Vol C Tables 4.2.6.8 and 6.1.1.4'
O O 0.0106 0.0060 'International Tables Vol C Tables 4.2.6.8 and 6.1.1.4'

loop_
_geom_angle_atom_site_label_1
_geom_angle_atom_site_label_2
_geom_angle_atom_site_label_3
_geom_angle
C1 O1 C11 118.39(11)
C12 O3 C13 117.27(11)
O1 C1 C2 125.68(12)
O1 C1 C10 113.52(11)
C2 C1 C10 120.80(12)
C1 C2 C3 119.57(11)
C1 C2 H2 120.2
C3 C2 H2 120.2
C4 C3 C2 122.03(11)
C4 C3 C8 118.18(11)
C2 C3 C8 119.78(11)
C5 C4 C3 121.10(12)
C5 C4 H4 119.4
C3 C4 H4 119.4
C4 C5 C6 120.52(12)
C4 C5 H5 119.7
C6 C5 H5 119.7
C7 C6 C5 119.50(12)
C7 C6 C12 121.90(12)
C5 C6 C12 118.59(12)
C6 C7 C8 121.12(12)
C6 C7 H7 119.4
C8 C7 H7 119.4
C7 C8 C9 121.94(11)
C7 C8 C3 119.56(11)
C9 C8 C3 118.49(11)
C10 C9 C8 120.84(12)
C10 C9 H9 119.6
C8 C9 H9 119.6
C9 C10 C1 120.50(12)
C9 C10 H10 119.8
C1 C10 H10 119.8
O1 C11 H11A 109.5
O1 C11 H11B 109.5
H11A C11 H11B 109.5
O1 C11 H11C 109.5
H11A C11 H11C 109.5
H11B C11 H11C 109.5
O2 C12 O3 123.70(13)
O2 C12 C6 124.46(13)
O3 C12 C6 111.83(12)
O3 C13 C14 110.88(12)
O3 C13 H13A 109.5
C14 C13 H13A 109.5
O3 C13 H13B 109.5
C14 C13 H13B 109.5
H13A C13 H13B 108.1
C13 C14 H14A 109.5
C13 C14 H14B 109.5
H14A C14 H14B 109.5
C13 C14 H14C 109.5
H14A C14 H14C 109.5
H14B C14 H14C 109.5

loop_
_geom_bond_atom_site_label_1
_geom_bond_atom_site_label_2
_geom_bond_distance
O1 C1 1.3642(16)
O1 C11 1.4240(18)
O2 C12 1.2089(18)
O3 C12 1.3427(17)
O3 C13 1.4547(17)
C1 C2 1.3758(18)
C1 C10 1.4165(19)
C2 C3 1.4234(18)
C2 H2 0.9500
C3 C4 1.4219(18)
C3 C8 1.4284(17)
C4 C5 1.3715(19)
C4 H4 0.9500
C5 C6 1.4209(19)
C5 H5 0.9500
C6 C7 1.3776(18)
C6 C12 1.4880(19)
C7 C8 1.4102(18)
C7 H7 0.9500
C8 C9 1.4216(18)
C9 C10 1.3646(19)
C9 H9 0.9500
C10 H10 0.9500
C11 H11A 0.9800
C11 H11B 0.9800
C11 H11C 0.9800
C13 C14 1.500(2)
C13 H13A 0.9900
C13 H13B 0.9900
C14 H14A 0.9800
C14 H14B 0.9800
C14 H14C 0.9800

loop_
_geom_torsion_atom_site_label_1
_geom_torsion_atom_site_label_2
_geom_torsion_atom_site_label_3
_geom_torsion_atom_site_label_4
_geom_torsion
C11 O1 C1 C2 -8.42(18)
C11 O1 C1 C10 171.85(11)
O1 C1 C2 C3 179.35(11)
C10 C1 C2 C3 -0.94(17)
C1 C2 C3 C4 -177.47(11)
C1 C2 C3 C8 1.64(16)
C2 C3 C4 C5 178.18(11)
C8 C3 C4 C5 -0.94(17)
C3 C4 C5 C6 1.47(18)
C4 C5 C6 C7 -0.62(18)
C4 C5 C6 C12 -179.26(11)
C5 C6 C7 C8 -0.76(17)
C12 C6 C7 C8 177.83(11)
C6 C7 C8 C9 -177.43(11)
C6 C7 C8 C3 1.27(17)
C4 C3 C8 C7 -0.42(16)
C2 C3 C8 C7 -179.56(10)
C4 C3 C8 C9 178.33(11)
C2 C3 C8 C9 -0.81(16)
C7 C8 C9 C10 177.99(11)
C3 C8 C9 C10 -0.73(17)
C8 C9 C10 C1 1.45(18)
O1 C1 C10 C9 179.14(11)
C2 C1 C10 C9 -0.61(18)
C13 O3 C12 O2 -0.89(19)
C13 O3 C12 C6 179.47(11)
C7 C6 C12 O2 -165.77(13)
C5 C6 C12 O2 12.84(19)
C7 C6 C12 O3 13.87(16)
C5 C6 C12 O3 -167.53(11)
C12 O3 C13 C14 -85.31(15)

loop_
_cod_related_entry_id
_cod_related_entry_database
_cod_related_entry_code
1 ChemSpider 197240
